data_4132354
loop_
_publ_author_name
'Xu, Lun'
'Wang, Chao'
'Gao, Ziwei'
'Zhao, Yu-Ming'

_publ_section_title
;
 Total Synthesis of (+-)-Cephanolides B and C via a Palladium-Catalyzed
 Cascade Cyclization and Late-Stage sp<sup>3</sup> C-H Bond Oxidation.
;
_journal_issue 16
_journal_name_full 'Journal of the American Chemical Society'
_journal_page_first 5653
_journal_page_last 5658
_journal_paper_doi 10.1021/jacs.8b03015
_journal_volume 140
_journal_year 2018
_chemical_formula_moiety 'C18 H20 O3'
_chemical_formula_sum 'C18 H20 O3'
_chemical_formula_weight 284.34
_space_group_crystal_system monoclinic
_space_group_IT_number 14
_space_group_name_Hall '-P 2ybc'
_space_group_name_H-M_alt 'P 1 21/c 1'
_atom_sites_solution_hydrogens geom
_atom_sites_solution_primary dual
_audit_creation_date 2018-01-07
_audit_creation_method
;
Olex2 1.2
(compiled 2017.08.10 svn.r3458 for OlexSys, GUI svn.r5381)
;
_cell_angle_alpha 90
_cell_angle_beta 99.019(2)
_cell_angle_gamma 90
_cell_formula_units_Z 4
_cell_length_a 7.5021(5)
_cell_length_b 18.2651(11)
_cell_length_c 10.4008(6)
_cell_measurement_reflns_used 9873
_cell_measurement_temperature 153
_cell_measurement_theta_max 68.233
_cell_measurement_theta_min 2.419
_cell_volume 1407.57(15)
_computing_cell_refinement 'SAINT V8.38A (?, 2016)'
_computing_data_reduction 'SAINT V8.38A (?, 2016)'
_computing_molecular_graphics 'Olex2 (Dolomanov et al., 2009)'
_computing_publication_material 'Olex2 (Dolomanov et al., 2009)'
_computing_structure_refinement 'XL (Sheldrick, 2008)'
_computing_structure_solution 'XT (Sheldrick, 2015)'
_diffrn_ambient_temperature 153.0
_diffrn_measured_fraction_theta_full 0.995
_diffrn_measured_fraction_theta_max 0.993
_diffrn_measurement_device_type 'Bruker APEX-II CCD'
_diffrn_measurement_method '\f and \w scans'
_diffrn_radiation_type CuK\a
_diffrn_radiation_wavelength 1.54178
_diffrn_reflns_av_R_equivalents 0.0431
_diffrn_reflns_av_unetI/netI 0.0271
_diffrn_reflns_Laue_measured_fraction_full 0.995
_diffrn_reflns_Laue_measured_fraction_max 0.993
_diffrn_reflns_limit_h_max 9
_diffrn_reflns_limit_h_min -9
_diffrn_reflns_limit_k_max 21
_diffrn_reflns_limit_k_min -21
_diffrn_reflns_limit_l_max 12
_diffrn_reflns_limit_l_min -12
_diffrn_reflns_number 16045
_diffrn_reflns_point_group_measured_fraction_full 0.995
_diffrn_reflns_point_group_measured_fraction_max 0.993
_diffrn_reflns_theta_full 67.679
_diffrn_reflns_theta_max 68.227
_diffrn_reflns_theta_min 4.842
_diffrn_standards_number 0
_exptl_absorpt_coefficient_mu 0.723
_exptl_absorpt_correction_T_max 0.7531
_exptl_absorpt_correction_T_min 0.6772
_exptl_absorpt_correction_type multi-scan
_exptl_absorpt_process_details
'SADABS-2016/2 (Bruker,2016/2) was used for absorption correction. wR2(int) was 0.1180 before and 0.0732 after correction. The Ratio of minimum to maximum transmission is 0.8992. The \l/2 correction factor is Not present.'
_exptl_crystal_colour 'clear light colourless'
_exptl_crystal_colour_lustre clear
_exptl_crystal_colour_modifier light
_exptl_crystal_colour_primary colourless
_exptl_crystal_density_diffrn 1.342
_exptl_crystal_description block
_exptl_crystal_F_000 608
_exptl_crystal_size_max 0.5
_exptl_crystal_size_mid 0.4
_exptl_crystal_size_min 0.3
_refine_diff_density_max 0.225
_refine_diff_density_min -0.202
_refine_diff_density_rms 0.044
_refine_ls_extinction_method none
_refine_ls_goodness_of_fit_ref 1.075
_refine_ls_hydrogen_treatment constr
_refine_ls_matrix_type full
_refine_ls_number_parameters 193
_refine_ls_number_reflns 2557
_refine_ls_number_restraints 0
_refine_ls_restrained_S_all 1.075
_refine_ls_R_factor_all 0.0452
_refine_ls_R_factor_gt 0.0421
_refine_ls_shift/su_max 0.001
_refine_ls_shift/su_mean 0.000
_refine_ls_structure_factor_coef Fsqd
_refine_ls_weighting_details 'w=1/[\s^2^(Fo^2^)+(0.0557P)^2^+0.6282P] where P=(Fo^2^+2Fc^2^)/3'
_refine_ls_weighting_scheme calc
_refine_ls_wR_factor_gt 0.1117
_refine_ls_wR_factor_ref 0.1139
_reflns_Friedel_coverage 0.000
_reflns_number_gt 2362
_reflns_number_total 2557
_reflns_threshold_expression 'I > 2\s(I)'
_cod_data_source_file ja8b03015_si_002.cif
_cod_data_source_block s
_cod_database_code 4132354
_shelx_shelxl_version_number 2014/7
_shelx_space_group_comment
;
The symmetry employed for this shelxl refinement is uniquely defined
by the following loop, which should always be used as a source of
symmetry information in preference to the above space-group names.
They are only intended as comments.
;
_shelx_estimated_absorpt_t_max 0.812
_shelx_estimated_absorpt_t_min 0.714
_olex2_refinement_description
;
1. Fixed Uiso
 At 1.2 times of:
  All C(H) groups, All C(H,H) groups
 At 1.5 times of:
  All C(H,H,H) groups, All O(H) groups
2.a Ternary CH refined with riding coordinates:
 C007(H007), C00B(H00B), C00D(H00D), C00E(H00E)
2.b Secondary CH2 refined with riding coordinates:
 C00G(H00A,H00C), C00H(H00F,H00G), C00I(H00H,H00I), C00J(H00J,H00K)
2.c Aromatic/amide H refined with riding coordinates:
 C006(H006)
2.d Idealised Me refined as rotating group:
 C00K(H00L,H00M,H00N), C00L(H00O,H00P,H00Q)
2.e Idealised tetrahedral OH refined as rotating group:
 O002(H002)
;
_olex2_submission_special_instructions 'No special instructions were received'

loop_
_space_group_symop_operation_xyz
'x, y, z'
'-x, y+1/2, -z+1/2'
'-x, -y, -z'
'x, -y-1/2, z-1/2'

loop_
_atom_site_label
_atom_site_type_symbol
_atom_site_fract_x
_atom_site_fract_y
_atom_site_fract_z
_atom_site_U_iso_or_equiv
_atom_site_adp_type
_atom_site_occupancy
_atom_site_site_symmetry_order
_atom_site_calc_flag
_atom_site_refinement_flags_posn
O001 O 0.85310(14) 0.48564(5) 0.38743(11) 0.0299(3) Uani 1 1 d .
O002 O 0.77032(15) 0.06182(6) 0.24866(11) 0.0322(3) Uani 1 1 d .
H002 H 0.6693 0.0452 0.2151 0.048 Uiso 1 1 calc GR
O003 O 0.57026(15) 0.52141(6) 0.37062(12) 0.0345(3) Uani 1 1 d .
C004 C 0.71625(19) 0.27051(8) 0.38041(14) 0.0243(3) Uani 1 1 d .
C005 C 0.6750(2) 0.47267(8) 0.35738(14) 0.0257(3) Uani 1 1 d .
C006 C 0.5882(2) 0.17013(8) 0.25506(15) 0.0266(3) Uani 1 1 d .
H006 H 0.4894 0.1470 0.2022 0.032 Uiso 1 1 calc R
C007 C 0.72207(19) 0.34759(8) 0.42730(14) 0.0242(3) Uani 1 1 d .
H007 H 0.6538 0.3525 0.5021 0.029 Uiso 1 1 calc R
C008 C 0.8826(2) 0.23644(8) 0.40510(14) 0.0260(3) Uani 1 1 d .
C009 C 0.9048(2) 0.16563(8) 0.35968(15) 0.0274(3) Uani 1 1 d .
C00A C 0.7505(2) 0.13279(8) 0.28821(15) 0.0266(3) Uani 1 1 d .
C00B C 0.92311(19) 0.36446(8) 0.47151(15) 0.0262(3) Uani 1 1 d .
H00B H 0.9399 0.3858 0.5611 0.031 Uiso 1 1 calc R
C00C C 0.56993(19) 0.24137(8) 0.29903(15) 0.0254(3) Uani 1 1 d .
C00D C 0.7329(2) 0.38606(8) 0.19144(14) 0.0263(3) Uani 1 1 d .
H00D H 0.7138 0.3347 0.1591 0.032 Uiso 1 1 calc R
C00E C 0.9721(2) 0.42176(8) 0.37595(16) 0.0285(3) Uani 1 1 d .
H00E H 1.1014 0.4364 0.4005 0.034 Uiso 1 1 calc R
C00F C 0.63493(19) 0.39551(8) 0.31202(14) 0.0238(3) Uani 1 1 d .
C00G C 0.4359(2) 0.37297(8) 0.28607(17) 0.0293(4) Uani 1 1 d .
H00A H 0.3708 0.4041 0.2160 0.035 Uiso 1 1 calc R
H00C H 0.3815 0.3812 0.3657 0.035 Uiso 1 1 calc R
C00H C 1.0218(2) 0.28942(8) 0.47506(16) 0.0308(4) Uani 1 1 d .
H00F H 1.1283 0.2926 0.4298 0.037 Uiso 1 1 calc R
H00G H 1.0621 0.2735 0.5660 0.037 Uiso 1 1 calc R
C00I C 0.4128(2) 0.29093(8) 0.24530(17) 0.0315(4) Uani 1 1 d .
H00H H 0.3022 0.2719 0.2744 0.038 Uiso 1 1 calc R
H00I H 0.3944 0.2881 0.1491 0.038 Uiso 1 1 calc R
C00J C 0.9367(2) 0.39787(9) 0.23496(16) 0.0300(4) Uani 1 1 d .
H00J H 1.0024 0.3518 0.2245 0.036 Uiso 1 1 calc R
H00K H 0.9812 0.4357 0.1797 0.036 Uiso 1 1 calc R
C00K C 1.0813(2) 0.12509(9) 0.38342(18) 0.0366(4) Uani 1 1 d .
H00L H 1.1768 0.1581 0.4242 0.055 Uiso 1 1 calc GR
H00M H 1.1109 0.1074 0.3004 0.055 Uiso 1 1 calc GR
H00N H 1.0713 0.0834 0.4411 0.055 Uiso 1 1 calc GR
C00L C 0.6547(2) 0.43787(9) 0.08199(16) 0.0356(4) Uani 1 1 d .
H00O H 0.5295 0.4241 0.0496 0.053 Uiso 1 1 calc GR
H00P H 0.7262 0.4346 0.0110 0.053 Uiso 1 1 calc GR
H00Q H 0.6583 0.4882 0.1151 0.053 Uiso 1 1 calc GR

loop_
_atom_site_aniso_label
_atom_site_aniso_U_11
_atom_site_aniso_U_22
_atom_site_aniso_U_33
_atom_site_aniso_U_23
_atom_site_aniso_U_13
_atom_site_aniso_U_12
O001 0.0293(6) 0.0223(5) 0.0374(6) -0.0055(4) 0.0030(5) -0.0012(4)
O002 0.0348(6) 0.0195(5) 0.0425(7) -0.0041(5) 0.0068(5) 0.0008(4)
O003 0.0371(6) 0.0219(5) 0.0438(7) -0.0033(5) 0.0041(5) 0.0073(4)
C004 0.0273(7) 0.0207(7) 0.0253(7) 0.0009(6) 0.0052(6) -0.0002(5)
C005 0.0292(8) 0.0231(7) 0.0243(7) 0.0008(6) 0.0024(6) 0.0008(6)
C006 0.0259(7) 0.0230(7) 0.0311(8) -0.0007(6) 0.0051(6) -0.0042(6)
C007 0.0257(7) 0.0220(7) 0.0251(7) -0.0009(6) 0.0045(6) 0.0012(5)
C008 0.0280(8) 0.0239(7) 0.0254(8) 0.0027(6) 0.0024(6) 0.0011(6)
C009 0.0283(8) 0.0234(7) 0.0305(8) 0.0026(6) 0.0046(6) 0.0026(6)
C00A 0.0328(8) 0.0191(7) 0.0292(8) 0.0010(6) 0.0092(6) -0.0001(6)
C00B 0.0259(7) 0.0250(7) 0.0257(8) -0.0029(6) -0.0019(6) 0.0024(6)
C00C 0.0235(7) 0.0232(7) 0.0303(8) 0.0007(6) 0.0068(6) -0.0013(6)
C00D 0.0286(8) 0.0240(7) 0.0258(8) -0.0013(6) 0.0028(6) 0.0007(6)
C00E 0.0253(7) 0.0240(7) 0.0352(8) -0.0033(6) 0.0019(6) 0.0001(6)
C00F 0.0236(7) 0.0207(7) 0.0267(8) -0.0010(6) 0.0021(6) 0.0027(5)
C00G 0.0223(7) 0.0246(8) 0.0397(9) -0.0031(6) 0.0014(6) 0.0030(6)
C00H 0.0295(8) 0.0267(8) 0.0331(8) -0.0014(6) -0.0045(6) 0.0030(6)
C00I 0.0218(7) 0.0279(8) 0.0433(9) -0.0058(7) 0.0003(7) 0.0000(6)
C00J 0.0284(8) 0.0297(8) 0.0325(8) -0.0008(6) 0.0070(6) 0.0003(6)
C00K 0.0333(9) 0.0282(8) 0.0466(10) -0.0003(7) 0.0008(7) 0.0075(6)
C00L 0.0439(10) 0.0337(8) 0.0278(8) 0.0030(7) 0.0014(7) 0.0029(7)

loop_
_atom_type_symbol
_atom_type_description
_atom_type_scat_dispersion_real
_atom_type_scat_dispersion_imag
_atom_type_scat_source
C C 0.0181 0.0091 'International Tables Vol C Tables 4.2.6.8 and 6.1.1.4'
H H 0.0000 0.0000 'International Tables Vol C Tables 4.2.6.8 and 6.1.1.4'
O O 0.0492 0.0322 'International Tables Vol C Tables 4.2.6.8 and 6.1.1.4'

loop_
_geom_angle_atom_site_label_1
_geom_angle_atom_site_label_2
_geom_angle_atom_site_label_3
_geom_angle
C005 O001 C00E 115.51(11)
C008 C004 C007 112.69(13)
C008 C004 C00C 123.19(14)
C00C C004 C007 122.97(13)
O001 C005 C00F 112.42(12)
O003 C005 O001 118.92(13)
O003 C005 C00F 128.65(14)
C00A C006 C00C 120.25(14)
C004 C007 C00B 105.34(11)
C004 C007 C00F 107.13(12)
C00B C007 C00F 113.24(12)
C004 C008 C009 120.41(14)
C004 C008 C00H 109.54(13)
C009 C008 C00H 129.91(14)
C008 C009 C00A 116.23(13)
C008 C009 C00K 123.32(14)
C00A C009 C00K 120.45(14)
O002 C00A C006 121.28(14)
O002 C00A C009 116.19(13)
C006 C00A C009 122.49(13)
C007 C00B C00H 105.76(12)
C00E C00B C007 105.52(12)
C00E C00B C00H 117.19(13)
C004 C00C C006 116.80(13)
C004 C00C C00I 119.39(13)
C006 C00C C00I 123.06(14)
C00J C00D C00F 108.63(12)
C00L C00D C00F 110.92(12)
C00L C00D C00J 112.35(13)
O001 C00E C00B 106.08(12)
O001 C00E C00J 106.75(12)
C00J C00E C00B 114.17(12)
C005 C00F C007 104.38(12)
C005 C00F C00D 105.08(12)
C005 C00F C00G 116.71(12)
C007 C00F C00D 111.48(11)
C00G C00F C007 105.47(12)
C00G C00F C00D 113.45(12)
C00F C00G C00I 111.71(12)
C008 C00H C00B 105.08(12)
C00C C00I C00G 115.15(12)
C00E C00J C00D 109.90(12)

loop_
_geom_bond_atom_site_label_1
_geom_bond_atom_site_label_2
_geom_bond_distance
O001 C005 1.3444(18)
O001 C00E 1.4853(17)
O002 C00A 1.3751(17)
O003 C005 1.2098(18)
C004 C007 1.4884(19)
C004 C008 1.382(2)
C004 C00C 1.383(2)
C005 C00F 1.502(2)
C006 C00A 1.391(2)
C006 C00C 1.393(2)
C007 C00B 1.537(2)
C007 C00F 1.545(2)
C008 C009 1.396(2)
C008 C00H 1.523(2)
C009 C00A 1.408(2)
C009 C00K 1.504(2)
C00B C00E 1.527(2)
C00B C00H 1.556(2)
C00C C00I 1.522(2)
C00D C00F 1.559(2)
C00D C00J 1.540(2)
C00D C00L 1.525(2)
C00E C00J 1.513(2)
C00F C00G 1.532(2)
C00G C00I 1.560(2)
